data_2015686
loop_
_publ_author_name
'Morris, James C.'
'Gordon-Wylie, Scott W.'
'Clark, George R.'

_publ_section_title
;7,7-Dimethyl-5<i>H</i>-dibenzo[<i>e</i>,<i>i</i>][1,4,8]triazacycloundecine-6,9,15(7<i>H</i>,8<i>H</i>,14<i>H</i>)-trione
 pyridine solvate
;
_journal_coeditor_code GA3020
_journal_issue 12
_journal_name_full 'Acta Crystallographica Section C'
_journal_page_first o674
_journal_page_last o676
_journal_paper_doi 10.1107/S0108270106041242
_journal_volume 62
_journal_year 2006
_chemical_formula_iupac 'C18 H17 N3 O3,  C5 H5 N'
_chemical_formula_moiety 'C18 H17 N3 O3,  C5 H5 N'
_chemical_formula_sum 'C23 H22 N4 O3'
_chemical_formula_weight 402.45
_chemical_name_common bba-py
_chemical_name_systematic
;
7,7-dimethyl-7,8-dihydro-5H-dibenzo[e,i][1,4,8]
triazacycloundecine-6,9,15(14H)-trione pyridine solvate
;
_space_group_IT_number 14
_symmetry_cell_setting monoclinic
_symmetry_space_group_name_Hall '-P 2ybc'
_symmetry_space_group_name_H-M 'P 1 21/c 1'
_atom_sites_solution_hydrogens geom
_atom_sites_solution_primary direct
_atom_sites_solution_secondary difmap
_audit_creation_method SHELXL97
_cell_angle_alpha 90.00
_cell_angle_beta 92.42(3)
_cell_angle_gamma 90.00
_cell_formula_units_Z 4
_cell_length_a 12.107(2)
_cell_length_b 11.050(2)
_cell_length_c 14.627(3)
_cell_measurement_reflns_used 7879
_cell_measurement_temperature 85(2)
_cell_measurement_theta_max 26.41
_cell_measurement_theta_min 1.68
_cell_volume 1955.1(6)
_computing_cell_refinement 'SAINT (Siemens, 1995)'
_computing_data_collection 'SMART (Siemens, 1995)'
_computing_data_reduction SAINT
_computing_molecular_graphics 'ORTEPIII (Burnett & Johnson, 1996)'
_computing_publication_material 'SHELXTL (Siemens, 1995)'
_computing_structure_refinement 'SHELXL97 (Sheldrick, 1997)'
_computing_structure_solution 'SHELXS97 (Sheldrick, 1997)'
_diffrn_ambient_temperature 85(2)
_diffrn_measured_fraction_theta_full 0.997
_diffrn_measured_fraction_theta_max 0.997
_diffrn_measurement_device_type 'Siemens SMART CCD area-detector'
_diffrn_measurement_method '\w scans'
_diffrn_radiation_monochromator graphite
_diffrn_radiation_source 'fine-focus sealed tube'
_diffrn_radiation_type MoK\a
_diffrn_radiation_wavelength 0.71073
_diffrn_reflns_av_R_equivalents 0.0225
_diffrn_reflns_av_sigmaI/netI 0.0283
_diffrn_reflns_limit_h_max 15
_diffrn_reflns_limit_h_min -15
_diffrn_reflns_limit_k_max 13
_diffrn_reflns_limit_k_min 0
_diffrn_reflns_limit_l_max 18
_diffrn_reflns_limit_l_min 0
_diffrn_reflns_number 11782
_diffrn_reflns_theta_full 26.41
_diffrn_reflns_theta_max 26.41
_diffrn_reflns_theta_min 1.68
_diffrn_standards_decay_% <2
_diffrn_standards_interval_count 0
_diffrn_standards_interval_time 0
_diffrn_standards_number 0
_exptl_absorpt_coefficient_mu 0.093
_exptl_absorpt_correction_T_max 0.9777
_exptl_absorpt_correction_T_min 0.7573
_exptl_absorpt_correction_type multi-scan
_exptl_absorpt_process_details '(SADABS; Sheldrick, 1997)'
_exptl_crystal_colour colourless
_exptl_crystal_density_diffrn 1.373
_exptl_crystal_density_method 'not measured'
_exptl_crystal_description plate
_exptl_crystal_F_000 848
_exptl_crystal_size_max 0.28
_exptl_crystal_size_mid 0.24
_exptl_crystal_size_min 0.20
_refine_diff_density_max 0.534
_refine_diff_density_min -0.519
_refine_ls_extinction_method none
_refine_ls_goodness_of_fit_ref 1.029
_refine_ls_hydrogen_treatment constr
_refine_ls_matrix_type full
_refine_ls_number_parameters 273
_refine_ls_number_reflns 4001
_refine_ls_number_restraints 0
_refine_ls_restrained_S_all 1.029
_refine_ls_R_factor_all 0.0496
_refine_ls_R_factor_gt 0.0389
_refine_ls_shift/su_max 0.000
_refine_ls_shift/su_mean 0.000
_refine_ls_structure_factor_coef Fsqd
_refine_ls_weighting_details 'calc w=1/[\s^2^(Fo^2^)+(0.0409P)^2^+1.2338P] where P=(Fo^2^+2Fc^2^)/3'
_refine_ls_weighting_scheme calc
_refine_ls_wR_factor_gt 0.0935
_refine_ls_wR_factor_ref 0.0999
_reflns_number_gt 3360
_reflns_number_total 4001
_reflns_threshold_expression I>2\s(I)
_cod_data_source_file ga3020.cif
_cod_data_source_block I
_cod_original_cell_volume 1955.1(7)
_cod_original_sg_symbol_H-M 'P 21/c'
_cod_database_code 2015686
_cod_database_fobs_code 2015686

loop_
_symmetry_equiv_pos_as_xyz
'x, y, z'
'-x, y+1/2, -z+1/2'
'-x, -y, -z'
'x, -y-1/2, z-1/2'

loop_
_atom_site_type_symbol
_atom_site_label
_atom_site_fract_x
_atom_site_fract_y
_atom_site_fract_z
_atom_site_U_iso_or_equiv
_atom_site_adp_type
_atom_site_calc_flag
_atom_site_refinement_flags
_atom_site_occupancy
O O1 0.53265(8) 1.12612(9) 0.05641(7) 0.0184(2) Uani d . 1
O O2 0.67481(8) 0.70289(9) 0.17448(7) 0.0186(2) Uani d . 1
O O3 0.85282(8) 0.72607(10) 0.00508(8) 0.0223(2) Uani d . 1
N N1 0.71062(10) 0.85908(11) -0.02253(8) 0.0158(3) Uani d . 1
N N2 0.60747(10) 0.96591(10) 0.13562(8) 0.0151(3) Uani d . 1
N N3 0.57187(10) 0.67927(11) 0.04178(8) 0.0152(3) Uani d . 1
N N4 0.83737(11) 0.92499(12) 0.21275(9) 0.0225(3) Uani d . 1
C C1 0.76725(12) 0.97150(13) -0.01692(9) 0.0159(3) Uani d . 1
C C2 0.86623(12) 0.98911(14) -0.06011(10) 0.0190(3) Uani d . 1
C C3 0.91613(12) 1.10250(14) -0.05964(10) 0.0210(3) Uani d . 1
C C4 0.86600(12) 1.20021(14) -0.01859(10) 0.0206(3) Uani d . 1
C C5 0.76625(12) 1.18424(13) 0.02342(10) 0.0183(3) Uani d . 1
C C6 0.71765(11) 1.06969(13) 0.02656(9) 0.0155(3) Uani d . 1
C C7 0.61073(12) 1.05716(13) 0.07404(9) 0.0149(3) Uani d . 1
C C8 0.50821(12) 0.91686(13) 0.16945(9) 0.0149(3) Uani d . 1
C C9 0.42532(12) 0.98943(13) 0.20229(9) 0.0167(3) Uani d . 1
C C10 0.32818(12) 0.93700(14) 0.23067(10) 0.0190(3) Uani d . 1
C C11 0.31384(12) 0.81246(14) 0.22702(10) 0.0213(3) Uani d . 1
C C12 0.39735(12) 0.73920(14) 0.19474(10) 0.0192(3) Uani d . 1
C C13 0.49450(12) 0.79044(13) 0.16592(9) 0.0155(3) Uani d . 1
C C14 0.58844(12) 0.71779(12) 0.12915(10) 0.0149(3) Uani d . 1
C C15 0.66584(12) 0.64399(13) -0.01414(10) 0.0164(3) Uani d . 1
C C16 0.75467(12) 0.74617(13) -0.00838(9) 0.0160(3) Uani d . 1
C C17 0.71618(13) 0.52423(13) 0.01832(11) 0.0205(3) Uani d . 1
C C18 0.62069(12) 0.63123(13) -0.11292(10) 0.0192(3) Uani d . 1
C C19 0.88451(13) 0.82911(15) 0.25446(11) 0.0250(3) Uani d . 1
C C20 0.96838(14) 0.83802(17) 0.32092(13) 0.0328(4) Uani d . 1
C C21 1.00587(15) 0.95127(19) 0.34694(12) 0.0371(4) Uani d . 1
C C22 0.95917(16) 1.05184(18) 0.30446(13) 0.0355(4) Uani d . 1
C C23 0.87673(14) 1.03392(15) 0.23785(12) 0.0289(4) Uani d . 1
H H1 0.6409 0.8622 -0.0364 0.019 Uiso calc R 1
H H2 0.6693 0.9355 0.1556 0.018 Uiso calc R 1
H H2A 0.8992 0.9247 -0.0895 0.023 Uiso calc R 1
H H3 0.5056 0.6752 0.0183 0.018 Uiso calc R 1
H H3A 0.9834 1.1129 -0.0870 0.025 Uiso calc R 1
H H4 0.8991 1.2762 -0.0192 0.025 Uiso calc R 1
H H5 0.7317 1.2501 0.0496 0.022 Uiso calc R 1
H H9 0.4347 1.0729 0.2053 0.020 Uiso calc R 1
H H10 0.2724 0.9858 0.2523 0.023 Uiso calc R 1
H H11 0.2486 0.7780 0.2461 0.026 Uiso calc R 1
H H12 0.3879 0.6557 0.1925 0.023 Uiso calc R 1
H H17A 0.7449 0.5327 0.0802 0.031 Uiso calc R 1
H H17B 0.7750 0.5022 -0.0204 0.031 Uiso calc R 1
H H17C 0.6604 0.4624 0.0157 0.031 Uiso calc R 1
H H18A 0.5656 0.5688 -0.1162 0.029 Uiso calc R 1
H H18B 0.6799 0.6104 -0.1516 0.029 Uiso calc R 1
H H18C 0.5883 0.7065 -0.1329 0.029 Uiso calc R 1
H H19 0.8594 0.7524 0.2377 0.030 Uiso calc R 1
H H20 0.9991 0.7688 0.3477 0.039 Uiso calc R 1
H H21 1.0616 0.9598 0.3922 0.044 Uiso calc R 1
H H22 0.9827 1.1295 0.3204 0.043 Uiso calc R 1
H H23 0.8466 1.1017 0.2085 0.035 Uiso calc R 1

loop_
_atom_site_aniso_label
_atom_site_aniso_U_11
_atom_site_aniso_U_22
_atom_site_aniso_U_33
_atom_site_aniso_U_12
_atom_site_aniso_U_13
_atom_site_aniso_U_23
C18 0.0226(7) 0.0178(7) 0.0173(7) 0.0009(6) 0.0006(6) -0.0031(6)
O2 0.0191(5) 0.0174(5) 0.0192(5) 0.0009(4) -0.0018(4) 0.0005(4)
O1 0.0174(5) 0.0164(5) 0.0214(5) 0.0031(4) 0.0010(4) 0.0028(4)
O3 0.0168(5) 0.0207(6) 0.0294(6) 0.0027(4) 0.0007(4) 0.0001(4)
N2 0.0151(6) 0.0140(6) 0.0160(6) 0.0012(5) -0.0003(4) 0.0017(5)
N3 0.0139(6) 0.0150(6) 0.0167(6) -0.0008(4) -0.0003(5) -0.0004(5)
N1 0.0131(6) 0.0146(6) 0.0198(6) -0.0004(5) 0.0002(4) -0.0009(5)
C17 0.0224(8) 0.0150(7) 0.0242(8) 0.0025(6) 0.0016(6) 0.0002(6)
N4 0.0204(6) 0.0232(7) 0.0239(7) 0.0031(5) 0.0019(5) 0.0009(5)
C1 0.0170(7) 0.0150(7) 0.0154(7) 0.0002(5) -0.0023(5) 0.0028(5)
C5 0.0212(7) 0.0145(7) 0.0190(7) 0.0004(6) -0.0004(6) 0.0014(6)
C4 0.0207(7) 0.0183(7) 0.0225(8) -0.0049(6) -0.0016(6) 0.0035(6)
C14 0.0183(7) 0.0099(6) 0.0166(7) -0.0028(5) 0.0022(5) 0.0022(5)
C16 0.0179(7) 0.0168(7) 0.0136(7) 0.0016(6) 0.0027(5) -0.0013(5)
C9 0.0207(7) 0.0162(7) 0.0130(6) 0.0010(6) -0.0004(5) -0.0005(5)
C10 0.0189(7) 0.0237(8) 0.0146(7) 0.0034(6) 0.0024(5) -0.0011(6)
C15 0.0176(7) 0.0148(7) 0.0169(7) 0.0015(5) 0.0020(5) -0.0008(5)
C13 0.0187(7) 0.0164(7) 0.0114(6) 0.0010(5) -0.0004(5) 0.0011(5)
C20 0.0230(8) 0.0368(10) 0.0381(10) -0.0037(7) -0.0055(7) 0.0165(8)
C7 0.0172(7) 0.0133(7) 0.0142(7) -0.0013(5) -0.0010(5) -0.0020(5)
C6 0.0150(7) 0.0160(7) 0.0154(7) -0.0001(5) -0.0019(5) 0.0023(5)
C3 0.0149(7) 0.0263(8) 0.0219(7) -0.0014(6) 0.0016(6) 0.0045(6)
C12 0.0217(7) 0.0171(7) 0.0189(7) -0.0021(6) 0.0014(6) 0.0013(6)
C11 0.0186(7) 0.0263(8) 0.0192(7) -0.0034(6) 0.0041(6) 0.0021(6)
C2 0.0177(7) 0.0193(7) 0.0201(7) 0.0016(6) 0.0010(6) 0.0017(6)
C8 0.0173(7) 0.0166(7) 0.0108(6) -0.0011(5) -0.0008(5) 0.0013(5)
C22 0.0388(10) 0.0347(10) 0.0330(9) -0.0095(8) 0.0016(8) -0.0058(8)
C19 0.0206(8) 0.0246(8) 0.0296(8) -0.0005(6) 0.0007(6) 0.0053(7)
C23 0.0314(9) 0.0237(8) 0.0316(9) 0.0035(7) 0.0016(7) -0.0004(7)
C21 0.0291(9) 0.0526(12) 0.0287(9) -0.0146(8) -0.0071(7) 0.0075(8)

loop_
_atom_type_symbol
_atom_type_description
_atom_type_scat_dispersion_real
_atom_type_scat_dispersion_imag
_atom_type_scat_source
C C 0.0033 0.0016 'International Tables Vol C Tables 4.2.6.8 and 6.1.1.4'
H H 0.0000 0.0000 'International Tables Vol C Tables 4.2.6.8 and 6.1.1.4'
N N 0.0061 0.0033 'International Tables Vol C Tables 4.2.6.8 and 6.1.1.4'
O O 0.0106 0.0060 'International Tables Vol C Tables 4.2.6.8 and 6.1.1.4'

loop_
_geom_angle_atom_site_label_1
_geom_angle_atom_site_label_2
_geom_angle_atom_site_label_3
_geom_angle
C15 C18 H18A 109.5
C15 C18 H18B 109.5
H18A C18 H18B 109.5
C15 C18 H18C 109.5
H18A C18 H18C 109.5
H18B C18 H18C 109.5
C7 N2 C8 124.24(12)
C7 N2 H2 117.9
C8 N2 H2 117.9
C14 N3 C15 121.15(12)
C14 N3 H3 119.4
C15 N3 H3 119.4
C16 N1 C1 127.19(12)
C16 N1 H1 116.4
C1 N1 H1 116.4
C15 C17 H17A 109.5
C15 C17 H17B 109.5
H17A C17 H17B 109.5
C15 C17 H17C 109.5
H17A C17 H17C 109.5
H17B C17 H17C 109.5
C19 N4 C23 116.50(14)
C2 C1 C6 119.35(13)
C2 C1 N1 121.27(13)
C6 C1 N1 119.16(13)
C4 C5 C6 120.32(14)
C4 C5 H5 119.8
C6 C5 H5 119.8
C3 C4 C5 119.79(14)
C3 C4 H4 120.1
C5 C4 H4 120.1
O2 C14 N3 123.89(13)
O2 C14 C13 121.14(13)
N3 C14 C13 114.81(12)
O3 C16 N1 124.22(13)
O3 C16 C15 122.91(13)
N1 C16 C15 112.85(12)
C8 C9 C10 119.76(14)
C8 C9 H9 120.1
C10 C9 H9 120.1
C11 C10 C9 120.52(14)
C11 C10 H10 119.7
C9 C10 H10 119.7
N3 C15 C17 111.27(12)
N3 C15 C18 107.08(12)
C17 C15 C18 109.66(12)
N3 C15 C16 108.89(11)
C17 C15 C16 110.24(12)
C18 C15 C16 109.64(12)
C12 C13 C8 119.62(13)
C12 C13 C14 123.55(13)
C8 C13 C14 116.83(12)
C21 C20 C19 118.90(16)
C21 C20 H20 120.6
C19 C20 H20 120.6
O1 C7 N2 123.77(13)
O1 C7 C6 120.99(13)
N2 C7 C6 115.24(12)
C5 C6 C1 119.73(13)
C5 C6 C7 118.12(13)
C1 C6 C7 122.11(13)
C4 C3 C2 120.35(14)
C4 C3 H3A 119.8
C2 C3 H3A 119.8
C13 C12 C11 120.18(14)
C13 C12 H12 119.9
C11 C12 H12 119.9
C10 C11 C12 119.86(14)
C10 C11 H11 120.1
C12 C11 H11 120.1
C3 C2 C1 120.39(14)
C3 C2 H2A 119.8
C1 C2 H2A 119.8
C9 C8 C13 120.06(13)
C9 C8 N2 122.25(13)
C13 C8 N2 117.66(12)
C23 C22 C21 118.17(17)
C23 C22 H22 120.9
C21 C22 H22 120.9
N4 C19 C20 123.50(16)
N4 C19 H19 118.3
C20 C19 H19 118.3
N4 C23 C22 124.12(16)
N4 C23 H23 117.9
C22 C23 H23 117.9
C20 C21 C22 118.80(16)
C20 C21 H21 120.6
C22 C21 H21 120.6

loop_
_geom_bond_atom_site_label_1
_geom_bond_atom_site_label_2
_geom_bond_distance
C18 C15 1.530(2)
C18 H18A 0.9600
C18 H18B 0.9600
C18 H18C 0.9600
O2 C14 1.2255(18)
O1 C7 1.2330(17)
O3 C16 1.2167(18)
N2 C7 1.3537(18)
N2 C8 1.4258(18)
N2 H2 0.8600
N3 C14 1.3538(18)
N3 C15 1.4811(18)
N3 H3 0.8600
N1 C16 1.3691(19)
N1 C1 1.4196(18)
N1 H1 0.8600
C17 C15 1.524(2)
C17 H17A 0.9600
C17 H17B 0.9600
C17 H17C 0.9600
N4 C19 1.338(2)
N4 C23 1.340(2)
C1 C2 1.392(2)
C1 C6 1.405(2)
C5 C4 1.389(2)
C5 C6 1.397(2)
C5 H5 0.9300
C4 C3 1.388(2)
C4 H4 0.9300
C14 C13 1.510(2)
C16 C15 1.559(2)
C9 C8 1.386(2)
C9 C10 1.390(2)
C9 H9 0.9300
C10 C11 1.388(2)
C10 H10 0.9300
C13 C12 1.387(2)
C13 C8 1.407(2)
C20 C21 1.379(3)
C20 C19 1.379(2)
C20 H20 0.9300
C7 C6 1.5011(19)
C3 C2 1.391(2)
C3 H3A 0.9300
C12 C11 1.393(2)
C12 H12 0.9300
C11 H11 0.9300
C2 H2A 0.9300
C22 C23 1.379(3)
C22 C21 1.382(3)
C22 H22 0.9300
C19 H19 0.9300
C23 H23 0.9300
C21 H21 0.9300

loop_
_cod_related_entry_id
_cod_related_entry_database
_cod_related_entry_code
1 ChemSpider 21133354
